data_7239746
loop_
_publ_author_name
'Wang, Renjie'
'Liang, Yunfei'
'Liu, Gang'
'Pu, Shouzhi'

_publ_section_title
;
 Aggregation-induced emission compounds based on
 9,10-diheteroarylanthracene and their applications in cell imaging
;
_journal_issue 4
_journal_name_full 'RSC Advances'
_journal_page_first 2170
_journal_page_last 2179
_journal_paper_doi 10.1039/C9RA09290K
_journal_volume 10
_journal_year 2020
_chemical_formula_sum 'C22 H16 N2'
_chemical_formula_weight 308.37
_space_group_crystal_system orthorhombic
_space_group_IT_number 60
_space_group_name_Hall '-P 2n 2ab'
_space_group_name_H-M_alt 'P b c n'
_atom_sites_solution_hydrogens mixed
_audit_creation_method SHELXL-2016/6
_audit_update_record
;
2018-12-27 deposited with the CCDC.	2020-01-06 downloaded from the CCDC.
;
_cell_angle_alpha 90
_cell_angle_beta 90
_cell_angle_gamma 90
_cell_formula_units_Z 4
_cell_length_a 18.3966(19)
_cell_length_b 11.3788(12)
_cell_length_c 7.4311(8)
_cell_measurement_reflns_used 2747
_cell_measurement_temperature 296(2)
_cell_measurement_theta_max 27.53
_cell_measurement_theta_min 2.74
_cell_volume 1555.6(3)
_computing_cell_refinement 'Bruker SMART'
_computing_data_collection 'Bruker SMART'
_computing_data_reduction 'Bruker SAINT'
_computing_molecular_graphics 'Bruker SHELXTL'
_computing_publication_material 'Bruker SHELXTL'
_computing_structure_refinement 'SHELXL-2016/6 (Sheldrick, 2016)'
_computing_structure_solution 'SHELXT 2014/5 (Sheldrick, 2014)'
_diffrn_ambient_temperature 296(2)
_diffrn_measured_fraction_theta_full 0.996
_diffrn_measured_fraction_theta_max 0.993
_diffrn_measurement_device_type 'CCD area detector'
_diffrn_measurement_method 'phi and omega scans'
_diffrn_radiation_type MoK\a
_diffrn_radiation_wavelength 0.71073
_diffrn_reflns_av_R_equivalents 0.0250
_diffrn_reflns_av_unetI/netI 0.0191
_diffrn_reflns_Laue_measured_fraction_full 0.996
_diffrn_reflns_Laue_measured_fraction_max 0.993
_diffrn_reflns_limit_h_max 21
_diffrn_reflns_limit_h_min -23
_diffrn_reflns_limit_k_max 14
_diffrn_reflns_limit_k_min -13
_diffrn_reflns_limit_l_max 9
_diffrn_reflns_limit_l_min -9
_diffrn_reflns_number 8618
_diffrn_reflns_point_group_measured_fraction_full 0.996
_diffrn_reflns_point_group_measured_fraction_max 0.993
_diffrn_reflns_theta_full 25.242
_diffrn_reflns_theta_max 27.564
_diffrn_reflns_theta_min 3.457
_exptl_absorpt_coefficient_mu 0.078
_exptl_absorpt_correction_type none
_exptl_crystal_colour colorless
_exptl_crystal_density_diffrn 1.317
_exptl_crystal_description block
_exptl_crystal_F_000 648
_exptl_crystal_size_max 0.290
_exptl_crystal_size_mid 0.220
_exptl_crystal_size_min 0.200
_refine_diff_density_max 0.226
_refine_diff_density_min -0.189
_refine_diff_density_rms 0.039
_refine_ls_extinction_coef 0.014(2)
_refine_ls_extinction_expression Fc^*^=kFc[1+0.001xFc^2^\l^3^/sin(2\q)]^-1/4^
_refine_ls_extinction_method 'SHELXL-2016/6 (Sheldrick 2016)'
_refine_ls_goodness_of_fit_ref 0.942
_refine_ls_hydrogen_treatment mixed
_refine_ls_matrix_type full
_refine_ls_number_parameters 114
_refine_ls_number_reflns 1789
_refine_ls_number_restraints 0
_refine_ls_restrained_S_all 0.942
_refine_ls_R_factor_all 0.0644
_refine_ls_R_factor_gt 0.0449
_refine_ls_shift/su_max 0.000
_refine_ls_shift/su_mean 0.000
_refine_ls_structure_factor_coef Fsqd
_refine_ls_weighting_details 'w=1/[\s^2^(Fo^2^)+(0.0750P)^2^+0.6517P] where P=(Fo^2^+2Fc^2^)/3'
_refine_ls_weighting_scheme calc
_refine_ls_wR_factor_gt 0.1228
_refine_ls_wR_factor_ref 0.1433
_reflns_Friedel_coverage 0.000
_reflns_number_gt 1331
_reflns_number_total 1789
_reflns_threshold_expression 'I > 2\s(I)'
_cod_data_source_file c9ra09290k2.cif
_cod_data_source_block 1_CCDC2
_cod_depositor_comments 'Adding full bibliography for 7239744--7239747.cif.'
_cod_database_code 7239746
_shelx_shelxl_version_number 2016/6
_shelx_space_group_comment
; 
The symmetry employed for this shelxl refinement is uniquely defined 
by the following loop, which should always be used as a source of 
symmetry information in preference to the above space-group names. 
They are only intended as comments. 
;
_shelx_estimated_absorpt_t_min 0.978
_shelx_estimated_absorpt_t_max 0.985

loop_
_space_group_symop_operation_xyz
'x, y, z'
'-x+1/2, -y+1/2, z+1/2'
'-x, y, -z+1/2'
'x+1/2, -y+1/2, -z'
'-x, -y, -z'
'x-1/2, y-1/2, -z-1/2'
'x, -y, z-1/2'
'-x-1/2, y-1/2, z'

loop_
_atom_site_label
_atom_site_type_symbol
_atom_site_fract_x
_atom_site_fract_y
_atom_site_fract_z
_atom_site_U_iso_or_equiv
_atom_site_adp_type
_atom_site_occupancy
_atom_site_site_symmetry_order
_atom_site_calc_flag
_atom_site_refinement_flags_posn
_atom_site_refinement_flags_adp
C1 C 0.77264(9) 0.42364(18) 0.7487(3) 0.0573(5) Uani 1 1 d . .
H1 H 0.813545 0.455768 0.803379 0.069 Uiso 1 1 calc R U
C2 C 0.77229(10) 0.35242(18) 0.6037(3) 0.0617(5) Uani 1 1 d . .
H2 H 0.812950 0.326582 0.540730 0.074 Uiso 1 1 calc R U
C3 C 0.69917(9) 0.32393(15) 0.5642(2) 0.0510(5) Uani 1 1 d . .
H3 H 0.683106 0.275988 0.471018 0.061 Uiso 1 1 calc R U
C4 C 0.65617(8) 0.38004(12) 0.6888(2) 0.0371(4) Uani 1 1 d . .
C5 C 0.57657(8) 0.38023(12) 0.71696(18) 0.0334(3) Uani 1 1 d . .
C6 C 0.53863(8) 0.27310(12) 0.7355(2) 0.0374(4) Uani 1 1 d . .
C7 C 0.57488(10) 0.16255(13) 0.7288(3) 0.0587(5) Uani 1 1 d . .
H7 H 0.625174 0.160841 0.716326 0.070 Uiso 1 1 calc R U
C8 C 0.53803(11) 0.06022(16) 0.7400(5) 0.0954(11) Uani 1 1 d . .
H8 H 0.563059 -0.010698 0.734518 0.115 Uiso 1 1 calc R U
C9 C 0.53825(7) 0.48744(12) 0.72950(17) 0.0311(3) Uani 1 1 d . .
C10 C 0.57272(9) 0.59845(12) 0.7008(2) 0.0382(4) Uani 1 1 d . .
H10 H 0.621339 0.600195 0.666633 0.046 Uiso 1 1 calc R U
C11 C 0.53658(9) 0.70102(13) 0.7221(2) 0.0452(4) Uani 1 1 d . .
H11 H 0.560134 0.771843 0.699648 0.054 Uiso 1 1 calc R U
N1 N 0.70259(7) 0.44012(13) 0.8008(2) 0.0456(4) Uani 1 1 d . .
H1N H 0.6879(11) 0.4890(19) 0.891(3) 0.064(6) Uiso 1 1 d . .

loop_
_atom_site_aniso_label
_atom_site_aniso_U_11
_atom_site_aniso_U_22
_atom_site_aniso_U_33
_atom_site_aniso_U_23
_atom_site_aniso_U_13
_atom_site_aniso_U_12
C1 0.0359(9) 0.0644(11) 0.0716(13) 0.0137(10) 0.0013(8) -0.0009(8)
C2 0.0450(10) 0.0703(12) 0.0697(13) 0.0192(10) 0.0170(9) 0.0208(8)
C3 0.0579(10) 0.0483(9) 0.0469(9) -0.0017(7) 0.0043(8) 0.0167(8)
C4 0.0383(8) 0.0330(7) 0.0400(8) 0.0005(6) 0.0007(6) 0.0027(6)
C5 0.0347(7) 0.0322(7) 0.0333(7) -0.0017(5) -0.0027(5) 0.0016(5)
C6 0.0383(8) 0.0292(7) 0.0448(8) -0.0018(6) -0.0114(6) 0.0022(6)
C7 0.0410(9) 0.0324(8) 0.1027(16) -0.0021(9) -0.0198(9) 0.0047(7)
C8 0.0503(11) 0.0270(8) 0.209(3) -0.0015(13) -0.0303(15) 0.0053(7)
C9 0.0369(7) 0.0291(7) 0.0274(7) -0.0006(5) -0.0001(5) -0.0014(5)
C10 0.0386(8) 0.0343(7) 0.0416(8) 0.0023(6) 0.0042(6) -0.0028(6)
C11 0.0492(9) 0.0287(7) 0.0576(10) 0.0035(6) 0.0037(7) -0.0055(6)
N1 0.0368(7) 0.0470(8) 0.0529(8) -0.0036(6) -0.0001(6) -0.0040(6)

loop_
_atom_type_symbol
_atom_type_description
_atom_type_scat_dispersion_real
_atom_type_scat_dispersion_imag
_atom_type_scat_source
C C 0.0033 0.0016 'International Tables Vol C Tables 4.2.6.8 and 6.1.1.4'
H H 0.0000 0.0000 'International Tables Vol C Tables 4.2.6.8 and 6.1.1.4'
N N 0.0061 0.0033 'International Tables Vol C Tables 4.2.6.8 and 6.1.1.4'

loop_
_geom_angle_atom_site_label_1
_geom_angle_atom_site_label_2
_geom_angle_atom_site_label_3
_geom_angle
_geom_angle_site_symmetry_1
_geom_angle_site_symmetry_3
C2 C1 N1 107.82(16) . .
C2 C1 H1 126.1 . .
N1 C1 H1 126.1 . .
C1 C2 C3 107.93(15) . .
C1 C2 H2 126.0 . .
C3 C2 H2 126.0 . .
C4 C3 C2 107.53(16) . .
C4 C3 H3 126.2 . .
C2 C3 H3 126.2 . .
C3 C4 N1 106.32(15) . .
C3 C4 C5 131.72(14) . .
N1 C4 C5 121.92(13) . .
C6 C5 C9 119.53(13) . .
C6 C5 C4 120.14(12) . .
C9 C5 C4 120.31(12) . .
C5 C6 C7 121.85(14) . .
C5 C6 C6 120.23(8) . 3_656
C7 C6 C6 117.91(10) . 3_656
C8 C7 C6 121.63(17) . .
C8 C7 H7 119.2 . .
C6 C7 H7 119.2 . .
C7 C8 C8 120.39(11) . 3_656
C7 C8 H8 119.8 . .
C8 C8 H8 119.8 3_656 .
C5 C9 C10 122.16(13) . .
C5 C9 C9 120.12(8) . 3_656
C10 C9 C9 117.72(8) . 3_656
C11 C10 C9 121.82(14) . .
C11 C10 H10 119.1 . .
C9 C10 H10 119.1 . .
C10 C11 C11 120.27(9) . 3_656
C10 C11 H11 119.9 . .
C11 C11 H11 119.9 3_656 .
C1 N1 C4 110.39(15) . .
C1 N1 H1N 125.0(12) . .
C4 N1 H1N 124.4(12) . .

loop_
_geom_bond_atom_site_label_1
_geom_bond_atom_site_label_2
_geom_bond_distance
_geom_bond_site_symmetry_2
C1 C2 1.349(3) .
C1 N1 1.359(2) .
C1 H1 0.9300 .
C2 C3 1.414(3) .
C2 H2 0.9300 .
C3 C4 1.375(2) .
C3 H3 0.9300 .
C4 N1 1.374(2) .
C4 C5 1.479(2) .
C5 C6 1.4113(19) .
C5 C9 1.4120(18) .
C6 C7 1.425(2) .
C6 C6 1.438(3) 3_656
C7 C8 1.350(2) .
C7 H7 0.9300 .
C8 C8 1.407(4) 3_656
C8 H8 0.9300 .
C9 C10 1.4294(19) .
C9 C9 1.440(3) 3_656
C10 C11 1.352(2) .
C10 H10 0.9300 .
C11 C11 1.409(3) 3_656
C11 H11 0.9300 .
N1 H1N 0.91(2) .

loop_
_geom_torsion_atom_site_label_1
_geom_torsion_atom_site_label_2
_geom_torsion_atom_site_label_3
_geom_torsion_atom_site_label_4
_geom_torsion
_geom_torsion_site_symmetry_1
_geom_torsion_site_symmetry_4
N1 C1 C2 C3 0.1(2) . .
C1 C2 C3 C4 0.1(2) . .
C2 C3 C4 N1 -0.34(18) . .
C2 C3 C4 C5 -178.18(15) . .
C3 C4 C5 C6 53.4(2) . .
N1 C4 C5 C6 -124.18(15) . .
C3 C4 C5 C9 -128.03(17) . .
N1 C4 C5 C9 54.41(19) . .
C9 C5 C6 C7 -178.29(15) . .
C4 C5 C6 C7 0.3(2) . .
C9 C5 C6 C6 0.8(2) . 3_656
C4 C5 C6 C6 179.40(16) . 3_656
C5 C6 C7 C8 -177.6(2) . .
C6 C6 C7 C8 3.3(3) 3_656 .
C6 C7 C8 C8 -0.4(5) . 3_656
C6 C5 C9 C10 -176.01(13) . .
C4 C5 C9 C10 5.4(2) . .
C6 C5 C9 C9 3.3(2) . 3_656
C4 C5 C9 C9 -175.27(15) . 3_656
C5 C9 C10 C11 -176.57(14) . .
C9 C9 C10 C11 4.1(2) 3_656 .
C9 C10 C11 C11 1.5(3) . 3_656
C2 C1 N1 C4 -0.4(2) . .
C3 C4 N1 C1 0.44(18) . .
C5 C4 N1 C1 178.54(14) . .
